data_1541789
loop_
_publ_author_name
'McCusker, L.B.'
'Seff, K.'

_publ_section_title
;
 Migration of framework oxide ions. Crystal structures of fully
 cadmium(II)-exchanged zeolite A evacuated at 600 and 700 C
;
_journal_name_full 'Journal of Physical Chemistry'
_journal_page_first 2827
_journal_page_last 2831
_journal_volume 84
_journal_year 1980
_chemical_formula_sum 'Al12 Cd5.86 H3.4 O49.7 Si12'
_chemical_name_systematic 'Cd5.86 Si12 Al12 O48 (H2 O)1.70'
_space_group_IT_number 221
_symmetry_space_group_name_Hall '-P 4 2 3'
_symmetry_space_group_name_H-M 'P m -3 m'
_cell_angle_alpha 90
_cell_angle_beta 90
_cell_angle_gamma 90
_cell_formula_units_Z 1
_cell_length_a 12.258
_cell_length_b 12.258
_cell_length_c 12.258
_cell_volume 1841.869
_citation_journal_id_ASTM JPCHAX
_cod_data_source_file McCusker_JPCHAX_1980_132.cif
_cod_data_source_block H3.4Al12Cd5.86O49.7Si12
_cod_original_cell_volume 1841.87
_cod_original_formula_sum 'H3.4 Al12 Cd5.86 O49.7 Si12'
_cod_database_code 1541789

loop_
_symmetry_equiv_pos_as_xyz
x,y,z
-y,x,z
-x,-y,z
y,-x,z
x,-y,-z
y,x,-z
-x,y,-z
-y,-x,-z
z,x,y
-x,z,y
-z,-x,y
x,-z,y
z,-x,-y
x,z,-y
-z,x,-y
-x,-z,-y
y,z,x
y,-z,-x
z,y,-x
-y,z,-x
-z,-y,-x
-y,-z,x
z,-y,x
-z,y,x
-x,-y,-z
y,-x,-z
x,y,-z
-y,x,-z
-x,y,z
-y,-x,z
x,-y,z
y,x,z
-z,-x,-y
x,-z,-y
z,x,-y
-x,z,-y
-z,x,y
-x,-z,y
z,-x,y
x,z,y
-y,-z,-x
-y,z,x
-z,-y,x
y,-z,x
z,y,x
y,z,-x
-z,y,-x
z,-y,-x

loop_
_atom_site_label
_atom_site_type_symbol
_atom_site_fract_x
_atom_site_fract_y
_atom_site_fract_z
_atom_site_occupancy
_atom_site_U_iso_or_equiv
O2 O-2 0 0.2943 0.2943 1 0.0
O3 O-2 0.1121 0.1121 0.3268 1 0.0
O1 O-2 0 0.2005 0.5 1 0.0
Si1 Si+4 0 0.1826 0.3684 0.5 0.0
Cd2 Cd+2 0.1948 0.1948 0.1948 0.455 0.0
Al1 Al+3 0 0.1826 0.3684 0.5 0.0
Cd1 Cd+2 0.1552 0.1552 0.1552 0.2775 0.0
O4 O-2 0.0463 0.0463 0.08 0.0708 0.0
